data_1557328
loop_
_publ_author_name
'Benedetti, Fran\,coise'
'Perrin, Marc-Antoine'
'Bosc, Sebastien'
'Chouteau, Franck'
'Champion, Nicolas'
'Bigot, Antony'

_publ_section_title
;
 Total Synthesis of (+)-Oxo-tomaymycin
;
_journal_name_full 'Organic Process Research &amp; Development'
_journal_paper_doi 10.1021/acs.oprd.0c00009
_journal_year 2020
_chemical_absolute_configuration S
_chemical_formula_sum 'C15 H16 N2 O4'
_chemical_formula_weight 288.30
_space_group_crystal_system monoclinic
_space_group_IT_number 4
_space_group_name_Hall 'P 2yb'
_space_group_name_H-M_alt 'P 1 21 1'
_atom_sites_solution_hydrogens mixed
_audit_creation_method SHELXL-2018/3
_cell_angle_alpha 90
_cell_angle_beta 105.7610(10)
_cell_angle_gamma 90
_cell_formula_units_Z 2
_cell_length_a 6.9821(2)
_cell_length_b 8.6527(3)
_cell_length_c 11.9259(3)
_cell_measurement_reflns_used 9947
_cell_measurement_temperature 302(2)
_cell_measurement_theta_max 30.483
_cell_measurement_theta_min 2.948
_cell_volume 693.40(4)
_computing_cell_refinement 'Bruker AXS Apex3 suite'
_computing_data_collection 'Bruker AXS Apex3 suite'
_computing_data_reduction 'SAINT plus v8.38A'
_computing_structure_refinement 'SHELXL-2018/3 (Sheldrick, 2018)'
_computing_structure_solution 'SHELXT 2014/5 (Sheldrick, 2014)'
_diffrn_ambient_temperature 302(2)
_diffrn_measured_fraction_theta_full 0.997
_diffrn_measured_fraction_theta_max 0.997
_diffrn_measurement_device_type 'Bruker D8 Venture'
_diffrn_measurement_method 'omega scan'
_diffrn_radiation_type MoK\a
_diffrn_radiation_wavelength 0.71073
_diffrn_reflns_av_R_equivalents 0.0277
_diffrn_reflns_av_unetI/netI 0.0250
_diffrn_reflns_Laue_measured_fraction_full 0.997
_diffrn_reflns_Laue_measured_fraction_max 0.997
_diffrn_reflns_limit_h_max 9
_diffrn_reflns_limit_h_min -9
_diffrn_reflns_limit_k_max 12
_diffrn_reflns_limit_k_min -12
_diffrn_reflns_limit_l_max 17
_diffrn_reflns_limit_l_min -17
_diffrn_reflns_number 27529
_diffrn_reflns_point_group_measured_fraction_full 0.995
_diffrn_reflns_point_group_measured_fraction_max 0.992
_diffrn_reflns_theta_full 25.242
_diffrn_reflns_theta_max 30.512
_diffrn_reflns_theta_min 2.948
_diffrn_source 'micro-focus source'
_exptl_absorpt_coefficient_mu 0.101
_exptl_absorpt_correction_type multi-scan
_exptl_absorpt_process_details SADABS-2016/2
_exptl_crystal_colour colourless
_exptl_crystal_density_diffrn 1.381
_exptl_crystal_description plate-like
_exptl_crystal_F_000 304
_exptl_crystal_size_max 0.15
_exptl_crystal_size_mid 0.1
_exptl_crystal_size_min 0.04
_exptl_transmission_factor_max 0.7461
_exptl_transmission_factor_min 0.7192
_refine_diff_density_max 0.249
_refine_diff_density_min -0.154
_refine_diff_density_rms 0.040
_refine_ls_abs_structure_details
;
 Flack x determined using 1747 quotients [(I+)-(I-)]/[(I+)+(I-)]
 (Parsons, Flack and Wagner, Acta Cryst. B69 (2013) 249-259).
;
_refine_ls_abs_structure_Flack -0.01(19)
_refine_ls_extinction_method none
_refine_ls_goodness_of_fit_ref 1.061
_refine_ls_hydrogen_treatment mixed
_refine_ls_matrix_type full
_refine_ls_number_parameters 200
_refine_ls_number_reflns 4184
_refine_ls_number_restraints 1
_refine_ls_restrained_S_all 1.061
_refine_ls_R_factor_all 0.0372
_refine_ls_R_factor_gt 0.0349
_refine_ls_shift/su_max 0.001
_refine_ls_shift/su_mean 0.000
_refine_ls_structure_factor_coef Fsqd
_refine_ls_weighting_details 'w=1/[\s^2^(Fo^2^)+(0.0719P)^2^+0.0358P] where P=(Fo^2^+2Fc^2^)/3'
_refine_ls_weighting_scheme calc
_refine_ls_wR_factor_gt 0.1016
_refine_ls_wR_factor_ref 0.1044
_reflns_Friedel_coverage 0.878
_reflns_Friedel_fraction_full 0.993
_reflns_Friedel_fraction_max 0.987
_reflns_number_gt 3960
_reflns_number_total 4184
_reflns_threshold_expression 'I > 2\s(I)'
_cod_data_source_file op0c00009_si_002.cif
_cod_data_source_block xsc0123_0m_a
_cod_original_sg_symbol_H-M 'P 21'
_cod_database_code 1557328
_shelx_shelxl_version_number 2018/3
_shelx_space_group_comment
;
The symmetry employed for this shelxl refinement is uniquely defined
by the following loop, which should always be used as a source of
symmetry information in preference to the above space-group names.
They are only intended as comments.
;

loop_
_space_group_symop_operation_xyz
'x, y, z'
'-x, y+1/2, -z'

loop_
_atom_site_label
_atom_site_type_symbol
_atom_site_fract_x
_atom_site_fract_y
_atom_site_fract_z
_atom_site_U_iso_or_equiv
_atom_site_adp_type
_atom_site_occupancy
_atom_site_site_symmetry_order
_atom_site_calc_flag
_atom_site_refinement_flags_posn
_atom_site_refinement_flags_adp
_atom_site_refinement_flags_occupancy
_atom_site_disorder_assembly
_atom_site_disorder_group
O001 O 0.87253(16) 0.66881(16) 0.24700(9) 0.0374(3) Uani 1 1 d . . . . .
O2 O 0.4953(2) 0.31974(17) -0.07337(12) 0.0433(3) Uani 1 1 d . . . . .
O003 O 0.14219(18) 0.27013(18) -0.02817(11) 0.0443(3) Uani 1 1 d . . . . .
H3 H 0.170(6) 0.240(5) -0.093(3) 0.092(11) Uiso 1 1 d . . . . .
N004 N 0.3197(2) 0.56831(19) 0.31673(12) 0.0372(3) Uani 1 1 d . . . . .
H4 H 0.200(4) 0.596(3) 0.299(2) 0.053(7) Uiso 1 1 d . . . . .
O005 O 0.3468(2) 0.6560(3) 0.49810(13) 0.0607(4) Uani 1 1 d . . . . .
N6 N 0.74853(19) 0.62709(18) 0.40034(11) 0.0355(3) Uani 1 1 d . . . . .
C007 C 0.4735(2) 0.37628(19) 0.02915(13) 0.0323(3) Uani 1 1 d . . . . .
C008 C 0.3883(2) 0.49608(19) 0.22808(12) 0.0313(3) Uani 1 1 d . . . . .
C009 C 0.5796(2) 0.51503(18) 0.21300(12) 0.0296(3) Uani 1 1 d . . . . .
C00A C 0.2852(2) 0.35073(19) 0.04789(14) 0.0337(3) Uani 1 1 d . . . . .
C00B C 0.4217(2) 0.5909(2) 0.42950(14) 0.0370(3) Uani 1 1 d . . . . .
C00C C 0.6168(2) 0.45404(19) 0.11174(13) 0.0321(3) Uani 1 1 d . . . . .
H00C H 0.742332 0.466716 0.100246 0.038 Uiso 1 1 calc R U . . .
C00D C 0.7429(2) 0.60911(18) 0.28780(12) 0.0302(3) Uani 1 1 d . . . . .
C00E C 0.2456(2) 0.4120(2) 0.14625(14) 0.0362(3) Uani 1 1 d . . . . .
H00E H 0.120732 0.396796 0.158175 0.043 Uiso 1 1 calc R U . . .
C00F C 0.9157(2) 0.6552(2) 0.59666(13) 0.0366(3) Uani 1 1 d . . . . .
C00G C 0.6346(2) 0.5319(2) 0.46165(13) 0.0353(3) Uani 1 1 d . . . . .
H00G H 0.637069 0.423458 0.438359 0.042 Uiso 1 1 calc R U . . .
C00H C 0.7413(3) 0.5498(3) 0.59119(14) 0.0486(5) Uani 1 1 d . . . . .
H00A H 0.653066 0.594924 0.632559 0.058 Uiso 1 1 calc R U . . .
H00B H 0.786694 0.450232 0.625689 0.058 Uiso 1 1 calc R U . . .
C00I C 1.0747(3) 0.6714(3) 0.68655(16) 0.0472(4) Uani 1 1 d . . . . .
H00I H 1.174391 0.737819 0.677776 0.057 Uiso 1 1 calc R U . . .
C00J C 0.8893(3) 0.7305(2) 0.47971(14) 0.0387(3) Uani 1 1 d . . . . .
H00D H 0.834694 0.833806 0.478593 0.046 Uiso 1 1 calc R U . . .
H00F H 1.014539 0.736237 0.459436 0.046 Uiso 1 1 calc R U . . .
C00K C 0.6545(4) 0.3769(3) -0.1130(2) 0.0614(6) Uani 1 1 d . . . . .
H00H H 0.634168 0.349813 -0.193479 0.092 Uiso 1 1 calc R U . . .
H00J H 0.777073 0.332499 -0.067611 0.092 Uiso 1 1 calc R U . . .
H00K H 0.660636 0.487330 -0.104995 0.092 Uiso 1 1 calc R U . . .
C00L C 1.1058(4) 0.5912(3) 0.80089(19) 0.0616(6) Uani 1 1 d . . . . .
H00L H 1.029064 0.497582 0.790154 0.092 Uiso 1 1 calc R U . . .
H00M H 1.063945 0.657470 0.854317 0.092 Uiso 1 1 calc R U . . .
H00N H 1.244269 0.566805 0.831719 0.092 Uiso 1 1 calc R U . . .

loop_
_atom_site_aniso_label
_atom_site_aniso_U_11
_atom_site_aniso_U_22
_atom_site_aniso_U_33
_atom_site_aniso_U_23
_atom_site_aniso_U_13
_atom_site_aniso_U_12
O001 0.0288(5) 0.0551(7) 0.0287(5) 0.0045(5) 0.0088(4) -0.0082(5)
O2 0.0389(6) 0.0576(7) 0.0383(6) -0.0160(6) 0.0188(5) -0.0099(5)
O003 0.0330(6) 0.0650(8) 0.0369(6) -0.0166(6) 0.0128(5) -0.0115(5)
N004 0.0251(6) 0.0546(8) 0.0338(6) -0.0074(6) 0.0111(5) 0.0009(5)
O005 0.0481(7) 0.0937(12) 0.0439(7) -0.0233(8) 0.0184(6) 0.0059(8)
N6 0.0306(6) 0.0504(8) 0.0261(5) 0.0003(5) 0.0086(4) -0.0090(5)
C007 0.0290(6) 0.0397(7) 0.0303(7) -0.0023(6) 0.0115(5) 0.0004(5)
C008 0.0274(6) 0.0400(7) 0.0281(6) -0.0018(5) 0.0101(5) 0.0007(5)
C009 0.0246(6) 0.0372(7) 0.0272(6) 0.0001(5) 0.0075(5) 0.0001(5)
C00A 0.0285(6) 0.0419(8) 0.0313(7) -0.0038(6) 0.0092(5) -0.0025(6)
C00B 0.0332(7) 0.0475(8) 0.0335(7) -0.0057(6) 0.0146(6) -0.0045(6)
C00C 0.0255(6) 0.0415(7) 0.0309(6) -0.0012(6) 0.0105(5) -0.0003(5)
C00D 0.0246(6) 0.0402(7) 0.0262(6) 0.0032(5) 0.0078(5) 0.0002(5)
C00E 0.0255(6) 0.0519(9) 0.0332(7) -0.0058(6) 0.0114(5) -0.0054(6)
C00F 0.0370(7) 0.0447(8) 0.0282(6) -0.0029(6) 0.0091(5) 0.0007(6)
C00G 0.0317(7) 0.0479(8) 0.0280(6) 0.0026(6) 0.0113(5) -0.0057(6)
C00H 0.0426(9) 0.0758(13) 0.0269(7) 0.0063(8) 0.0088(6) -0.0116(9)
C00I 0.0459(9) 0.0563(11) 0.0341(8) -0.0029(8) 0.0021(7) -0.0081(8)
C00J 0.0392(8) 0.0464(8) 0.0297(7) -0.0023(6) 0.0078(6) -0.0092(6)
C00K 0.0597(12) 0.0835(16) 0.0530(11) -0.0229(11) 0.0358(10) -0.0238(12)
C00L 0.0678(14) 0.0701(14) 0.0364(9) 0.0047(9) -0.0035(9) -0.0016(11)

loop_
_atom_type_symbol
_atom_type_description
_atom_type_scat_dispersion_real
_atom_type_scat_dispersion_imag
_atom_type_scat_source
C C 0.0033 0.0016 'International Tables Vol C Tables 4.2.6.8 and 6.1.1.4'
H H 0.0000 0.0000 'International Tables Vol C Tables 4.2.6.8 and 6.1.1.4'
N N 0.0061 0.0033 'International Tables Vol C Tables 4.2.6.8 and 6.1.1.4'
O O 0.0106 0.0060 'International Tables Vol C Tables 4.2.6.8 and 6.1.1.4'

loop_
_geom_angle_atom_site_label_1
_geom_angle_atom_site_label_2
_geom_angle_atom_site_label_3
_geom_angle
_geom_angle_site_symmetry_1
_geom_angle_site_symmetry_3
_geom_angle_publ_flag
C007 O2 C00K 117.71(14) . . ?
C00A O003 H3 116(2) . . ?
C00B N004 C008 127.61(14) . . ?
C00B N004 H4 115.4(18) . . ?
C008 N004 H4 116.9(19) . . ?
C00D N6 C00J 123.24(13) . . ?
C00D N6 C00G 124.05(13) . . ?
C00J N6 C00G 112.25(12) . . ?
O2 C007 C00C 125.58(13) . . ?
O2 C007 C00A 114.96(13) . . ?
C00C C007 C00A 119.46(14) . . ?
C00E C008 C009 119.64(13) . . ?
C00E C008 N004 115.42(13) . . ?
C009 C008 N004 124.71(14) . . ?
C008 C009 C00C 118.04(13) . . ?
C008 C009 C00D 126.06(13) . . ?
C00C C009 C00D 115.54(12) . . ?
O003 C00A C00E 119.16(13) . . ?
O003 C00A C007 121.83(14) . . ?
C00E C00A C007 119.01(14) . . ?
O005 C00B N004 121.73(16) . . ?
O005 C00B C00G 123.61(16) . . ?
N004 C00B C00G 114.65(13) . . ?
C007 C00C C009 122.11(13) . . ?
C007 C00C H00C 118.9 . . ?
C009 C00C H00C 118.9 . . ?
O001 C00D N6 120.95(14) . . ?
O001 C00D C009 120.78(13) . . ?
N6 C00D C009 118.27(12) . . ?
C00A C00E C008 121.60(14) . . ?
C00A C00E H00E 119.2 . . ?
C008 C00E H00E 119.2 . . ?
C00I C00F C00J 124.67(17) . . ?
C00I C00F C00H 126.05(17) . . ?
C00J C00F C00H 109.11(13) . . ?
N6 C00G C00B 108.10(13) . . ?
N6 C00G C00H 105.33(13) . . ?
C00B C00G C00H 113.31(14) . . ?
N6 C00G H00G 110.0 . . ?
C00B C00G H00G 110.0 . . ?
C00H C00G H00G 110.0 . . ?
C00F C00H C00G 105.72(13) . . ?
C00F C00H H00A 110.6 . . ?
C00G C00H H00A 110.6 . . ?
C00F C00H H00B 110.6 . . ?
C00G C00H H00B 110.6 . . ?
H00A C00H H00B 108.7 . . ?
C00F C00I C00L 124.9(2) . . ?
C00F C00I H00I 117.6 . . ?
C00L C00I H00I 117.6 . . ?
N6 C00J C00F 103.02(13) . . ?
N6 C00J H00D 111.2 . . ?
C00F C00J H00D 111.2 . . ?
N6 C00J H00F 111.2 . . ?
C00F C00J H00F 111.2 . . ?
H00D C00J H00F 109.1 . . ?
O2 C00K H00H 109.5 . . ?
O2 C00K H00J 109.5 . . ?
H00H C00K H00J 109.5 . . ?
O2 C00K H00K 109.5 . . ?
H00H C00K H00K 109.5 . . ?
H00J C00K H00K 109.5 . . ?
C00I C00L H00L 109.5 . . ?
C00I C00L H00M 109.5 . . ?
H00L C00L H00M 109.5 . . ?
C00I C00L H00N 109.5 . . ?
H00L C00L H00N 109.5 . . ?
H00M C00L H00N 109.5 . . ?

loop_
_geom_bond_atom_site_label_1
_geom_bond_atom_site_label_2
_geom_bond_distance
_geom_bond_site_symmetry_2
_geom_bond_publ_flag
O001 C00D 1.2497(17) . ?
O2 C007 1.3632(18) . ?
O2 C00K 1.411(2) . ?
O003 C00A 1.3471(19) . ?
O003 H3 0.89(4) . ?
N004 C00B 1.354(2) . ?
N004 C008 1.4189(19) . ?
N004 H4 0.84(3) . ?
O005 C00B 1.222(2) . ?
N6 C00D 1.3412(18) . ?
N6 C00J 1.469(2) . ?
N6 C00G 1.4703(19) . ?
C007 C00C 1.374(2) . ?
C007 C00A 1.409(2) . ?
C008 C00E 1.395(2) . ?
C008 C009 1.4047(19) . ?
C009 C00C 1.4051(19) . ?
C009 C00D 1.485(2) . ?
C00A C00E 1.382(2) . ?
C00B C00G 1.519(2) . ?
C00C H00C 0.9300 . ?
C00E H00E 0.9300 . ?
C00F C00I 1.325(2) . ?
C00F C00J 1.505(2) . ?
C00F C00H 1.508(3) . ?
C00G C00H 1.530(2) . ?
C00G H00G 0.9800 . ?
C00H H00A 0.9700 . ?
C00H H00B 0.9700 . ?
C00I C00L 1.493(3) . ?
C00I H00I 0.9300 . ?
C00J H00D 0.9700 . ?
C00J H00F 0.9700 . ?
C00K H00H 0.9600 . ?
C00K H00J 0.9600 . ?
C00K H00K 0.9600 . ?
C00L H00L 0.9600 . ?
C00L H00M 0.9600 . ?
C00L H00N 0.9600 . ?
